data_7110528
loop_
_publ_author_name
'Kim, Hee-Joon'
'Jung, Sungkyung'
'Jeon, You-Moon'
'Whang, Dongmok'
'Kim, Kimoon'

_publ_section_title
;
 Novel \h1-alkynyl zirconium porphyrin complexes: synthesis and
 characterization of (por)Zr(\h1-C&#xE007;CR)3Li(THF) [por =
 octaethylporphyrinato (oep) or tetraphenylporphyrinato dianion (tpp); R =
 Ph, SiMe3]
;
_journal_issue 11
_journal_name_full 'Chemical Communications'
_journal_page_first 1033
_journal_paper_doi 10.1039/a901923e
_journal_year 1999
_chemical_formula_sum 'C64 H67 Li N4 O Zr'
_chemical_formula_weight 1006.38
_chemical_name_systematic
;
 ?
;
_space_group_IT_number 15
_symmetry_cell_setting monoclinic
_symmetry_space_group_name_Hall '-C 2yc'
_symmetry_space_group_name_H-M 'C 1 2/c 1'
_atom_sites_solution_hydrogens geom
_atom_sites_solution_primary direct
_atom_sites_solution_secondary difmap
_audit_creation_method SHELXL
_cell_angle_alpha 90.00
_cell_angle_beta 104.88(2)
_cell_angle_gamma 90.00
_cell_formula_units_Z 8
_cell_length_a 19.265(6)
_cell_length_b 19.952(3)
_cell_length_c 28.991(12)
_cell_measurement_reflns_used 25
_cell_measurement_temperature 293(2)
_cell_measurement_theta_max 15.2
_cell_measurement_theta_min 10.4
_cell_volume 10770(6)
_computing_cell_refinement 'CAD4 EXPRESS'
_computing_data_collection 'CAD4 EXPRESS'
_computing_data_reduction 'XCAD4 (Harms, 1993)'
_computing_molecular_graphics 'Bruker SHELXTL'
_computing_publication_material 'Bruker SHELXTL'
_computing_structure_refinement 'SHELXL-93 (Sheldrick, 1993)'
_computing_structure_solution 'SHELXS-86 (Sheldrick, 1990)'
_diffrn_ambient_temperature 188(2)
_diffrn_measured_fraction_theta_full 0.999
_diffrn_measured_fraction_theta_max 0.999
_diffrn_measurement_device 'Enraf-Nonius CAD4'
_diffrn_measurement_method 'omega scans'
_diffrn_radiation_monochromator graphite
_diffrn_radiation_source 'fine-focus sealed tube'
_diffrn_radiation_type MoKa
_diffrn_radiation_wavelength 0.71073
_diffrn_reflns_av_R_equivalents 0.0152
_diffrn_reflns_av_sigmaI/netI 0.0441
_diffrn_reflns_limit_h_max 20
_diffrn_reflns_limit_h_min 0
_diffrn_reflns_limit_k_max 20
_diffrn_reflns_limit_k_min 0
_diffrn_reflns_limit_l_max 29
_diffrn_reflns_limit_l_min -30
_diffrn_reflns_number 6844
_diffrn_reflns_theta_full 21.98
_diffrn_reflns_theta_max 21.98
_diffrn_reflns_theta_min 1.54
_diffrn_standards_decay_% 0
_diffrn_standards_interval_time 120
_diffrn_standards_number 3
_exptl_absorpt_coefficient_mu 0.250
_exptl_absorpt_correction_type none
_exptl_crystal_colour red
_exptl_crystal_density_diffrn 1.241
_exptl_crystal_density_method 'not measured'
_exptl_crystal_F_000 4240
_exptl_crystal_size_max 0.6
_exptl_crystal_size_mid 0.5
_exptl_crystal_size_min 0.4
_refine_diff_density_max 0.465
_refine_diff_density_min -0.531
_refine_diff_density_rms 0.064
_refine_ls_extinction_method none
_refine_ls_goodness_of_fit_ref 1.039
_refine_ls_hydrogen_treatment mixed
_refine_ls_matrix_type full
_refine_ls_number_parameters 705
_refine_ls_number_reflns 6593
_refine_ls_number_restraints 0
_refine_ls_restrained_S_all 1.039
_refine_ls_R_factor_all 0.0701
_refine_ls_R_factor_gt 0.0535
_refine_ls_shift/su_max 0.426
_refine_ls_shift/su_mean 0.015
_refine_ls_structure_factor_coef Fsqd
_refine_ls_weighting_details 'calc w=1/[\s^2^(Fo^2^)+(0.0605P)^2^+44.6824P] where P=(Fo^2^+2Fc^2^)/3'
_refine_ls_weighting_scheme calc
_refine_ls_wR_factor_gt 0.1239
_refine_ls_wR_factor_ref 0.1331
_reflns_number_observed 5422
_reflns_number_total 6593
_reflns_observed_criterion >2sigma(I)
_cod_data_source_file 901923esup1.cif
_cod_data_source_block 1a
_cod_depositor_comments
;
The following automatic conversions were performed:

'_symmetry_cell_setting' value 'Monoclinic' changed to 'monoclinic'
according to /home/saulius/struct/CIF-dictionaries/cif_core.dic
dictionary named 'cif_core.dic' version 2.4.2 from 2011-04-26.

Automatic conversion script
Id: cif_fix_values 1891 2012-01-12 08:04:46Z andrius 
;
_cod_original_cell_volume 10769.2(59)
_cod_original_sg_symbol_H-M C2/c
_cod_database_code 7110528

loop_
_symmetry_equiv_pos_as_xyz
'x, y, z'
'-x, y, -z+1/2'
'x+1/2, y+1/2, z'
'-x+1/2, y+1/2, -z+1/2'
'-x, -y, -z'
'x, -y, z-1/2'
'-x+1/2, -y+1/2, -z'
'x+1/2, -y+1/2, z-1/2'

loop_
_atom_site_label
_atom_site_type_symbol
_atom_site_fract_x
_atom_site_fract_y
_atom_site_fract_z
_atom_site_U_iso_or_equiv
_atom_site_adp_type
_atom_site_occupancy
_atom_site_symmetry_multiplicity
_atom_site_calc_flag
_atom_site_refinement_flags
_atom_site_disorder_assembly
_atom_site_disorder_group
Zr Zr -0.04579(2) 0.76116(2) 0.361485(15) 0.01843(16) Uani 1 1 d . . .
N1 N 0.03321(19) 0.78227(17) 0.31789(12) 0.0219(9) Uani 1 1 d . D .
N2 N -0.08347(19) 0.86278(17) 0.33088(13) 0.0248(9) Uani 1 1 d . D .
N3 N -0.16583(18) 0.74452(17) 0.33265(12) 0.0219(9) Uani 1 1 d . D .
N4 N -0.04756(19) 0.66378(17) 0.32183(13) 0.0226(9) Uani 1 1 d . D .
C1 C 0.0818(2) 0.7366(2) 0.30868(15) 0.0260(11) Uani 1 1 d . . .
C2 C 0.1413(3) 0.7713(3) 0.29739(16) 0.0330(12) Uani 1 1 d . D .
C3 C 0.1282(3) 0.8379(3) 0.29890(17) 0.0341(13) Uani 1 1 d . . .
C4 C 0.0613(3) 0.8445(2) 0.31212(16) 0.0287(12) Uani 1 1 d . D .
C5 C 0.0293(3) 0.9047(2) 0.31819(16) 0.0302(12) Uani 1 1 d . . .
H5 H 0.0559 0.9445 0.3154 0.036 Uiso 1 1 calc R D .
C6 C -0.0369(3) 0.9141(2) 0.32795(17) 0.0289(12) Uani 1 1 d . D .
C7 C -0.0681(3) 0.9783(2) 0.33423(18) 0.0363(13) Uani 1 1 d . . .
C8 C -0.1350(3) 0.9660(2) 0.33878(18) 0.0368(13) Uani 1 1 d . B .
C9 C -0.1447(3) 0.8939(2) 0.33622(17) 0.0320(12) Uani 1 1 d . . .
C10 C -0.2074(3) 0.8596(2) 0.33576(18) 0.0340(13) Uani 1 1 d . D .
H10 H -0.2475 0.8864 0.3385 0.041 Uiso 1 1 calc R . .
C11 C -0.2189(2) 0.7911(2) 0.33184(16) 0.0270(11) Uani 1 1 d . . .
C12 C -0.2870(2) 0.7587(3) 0.32615(17) 0.0304(12) Uani 1 1 d . D .
C13 C -0.2746(2) 0.6911(2) 0.32415(15) 0.0272(12) Uani 1 1 d . . .
C14 C -0.1994(2) 0.6830(2) 0.32748(15) 0.0248(11) Uani 1 1 d . D .
C15 C -0.1657(2) 0.6225(2) 0.32437(16) 0.0254(11) Uani 1 1 d . . .
H15 H -0.1942 0.5829 0.3240 0.031 Uiso 1 1 calc R D .
C16 C -0.0959(2) 0.6127(2) 0.32175(16) 0.0247(11) Uani 1 1 d . D .
C17 C -0.0635(3) 0.5488(2) 0.31664(17) 0.0293(12) Uani 1 1 d . . .
C18 C 0.0037(3) 0.5615(2) 0.31282(16) 0.0295(12) Uani 1 1 d . D .
C19 C 0.0132(3) 0.6329(2) 0.31522(16) 0.0270(11) Uani 1 1 d . . .
C20 C 0.0726(3) 0.6678(2) 0.30912(16) 0.0287(12) Uani 1 1 d . D .
H20 H 0.1118 0.6411 0.3047 0.034 Uiso 1 1 calc R . .
C21 C 0.2053(3) 0.7375(3) 0.28677(18) 0.0422(14) Uani 1 1 d . . .
H21A H 0.1903 0.6949 0.2712 0.051 Uiso 1 1 calc R D .
H21B H 0.2232 0.7652 0.2648 0.051 Uiso 1 1 calc R . .
C22 C 0.2652(3) 0.7252(4) 0.3309(2) 0.067(2) Uani 1 1 d . D .
H22A H 0.3046 0.7037 0.3222 0.101 Uiso 1 1 calc R . .
H22B H 0.2482 0.6970 0.3525 0.101 Uiso 1 1 calc R . .
H22C H 0.2811 0.7673 0.3462 0.101 Uiso 1 1 calc R . .
C23 C 0.1711(3) 0.8957(3) 0.2886(2) 0.0507(16) Uani 1 1 d . D .
H23A H 0.1391 0.9272 0.2680 0.061 Uiso 1 1 calc R . .
H23B H 0.2049 0.8795 0.2714 0.061 Uiso 1 1 calc R . .
C24 C 0.2123(3) 0.9321(3) 0.3332(2) 0.069(2) Uani 1 1 d . . .
H24A H 0.2388 0.9685 0.3244 0.103 Uiso 1 1 calc R D .
H24B H 0.2449 0.9015 0.3534 0.103 Uiso 1 1 calc R . .
H24C H 0.1791 0.9492 0.3500 0.103 Uiso 1 1 calc R . .
C25 C -0.0290(3) 1.0446(2) 0.33717(18) 0.0472(16) Uani 1 1 d . A .
C26 C 0.0338(6) 1.0453(5) 0.3838(4) 0.050(4) Uani 0.511(10) 1 d P . .
H26A H 0.0305 1.0064 0.4026 0.075 Uiso 0.511(10) 1 calc PR D .
H26B H 0.0305 1.0850 0.4019 0.075 Uiso 0.511(10) 1 calc PR . .
H26C H 0.0790 1.0450 0.3756 0.075 Uiso 0.511(10) 1 calc PR . .
C26' C -0.0601(6) 1.0806(5) 0.2931(4) 0.047(4) Uani 0.489(10) 1 d P A 1
H26D H -0.1017 1.0570 0.2751 0.071 Uiso 0.489(10) 1 calc PR A 1
H26E H -0.0254 1.0838 0.2746 0.071 Uiso 0.489(10) 1 calc PR A 1
H26F H -0.0737 1.1248 0.3005 0.071 Uiso 0.489(10) 1 calc PR A 1
C27 C -0.1898(3) 1.0163(3) 0.3461(2) 0.0447(15) Uani 1 1 d . . .
C28 C -0.1788(6) 1.0271(5) 0.3951(4) 0.045(4) Uani 0.492(9) 1 d P B .
H28A H -0.2135 1.0588 0.4004 0.067 Uiso 0.492(9) 1 calc PR . .
H28B H -0.1313 1.0445 0.4080 0.067 Uiso 0.492(9) 1 calc PR . .
H28C H -0.1840 0.9856 0.4105 0.067 Uiso 0.492(9) 1 calc PR . .
C28' C -0.2495(6) 1.0270(5) 0.3029(4) 0.049(4) Uani 0.508(9) 1 d P B 2
H28D H -0.2826 1.0591 0.3098 0.073 Uiso 0.508(9) 1 calc PR B 2
H28E H -0.2740 0.9854 0.2934 0.073 Uiso 0.508(9) 1 calc PR B 2
H28F H -0.2306 1.0436 0.2775 0.073 Uiso 0.508(9) 1 calc PR B 2
C29 C -0.3580(3) 0.7933(3) 0.3200(2) 0.0524(16) Uani 1 1 d . . .
H29A H -0.3521 0.8311 0.3417 0.063 Uiso 1 1 calc R D .
H29B H -0.3919 0.7624 0.3282 0.063 Uiso 1 1 calc R . .
C30 C -0.3884(3) 0.8179(4) 0.2694(3) 0.079(2) Uani 1 1 d . D .
H30A H -0.4338 0.8394 0.2670 0.119 Uiso 1 1 calc R . .
H30B H -0.3950 0.7806 0.2478 0.119 Uiso 1 1 calc R . .
H30C H -0.3557 0.8494 0.2614 0.119 Uiso 1 1 calc R . .
C31 C -0.3282(3) 0.6358(3) 0.3192(2) 0.0422(14) Uani 1 1 d . C .
C32 C -0.3293(7) 0.6170(6) 0.3695(5) 0.203(7) Uani 1 1 d . . .
H32A H -0.3082 0.6524 0.3910 0.305 Uiso 1 1 calc R D .
H32B H -0.3025 0.5765 0.3786 0.305 Uiso 1 1 calc R . .
H32C H -0.3781 0.6102 0.3709 0.305 Uiso 1 1 calc R . .
C32' C -0.3535(8) 0.6107(7) 0.2659(6) 0.245(8) Uani 1 1 d . C 3
H32D H -0.3400 0.6429 0.2452 0.368 Uiso 1 1 calc R C 3
H32E H -0.4048 0.6055 0.2571 0.368 Uiso 1 1 calc R C 3
H32F H -0.3313 0.5684 0.2629 0.368 Uiso 1 1 calc R C 3
C33 C -0.0989(3) 0.4824(2) 0.31804(19) 0.0400(14) Uani 1 1 d . D .
H33A H -0.0740 0.4485 0.3044 0.048 Uiso 1 1 calc R . .
H33B H -0.1481 0.4846 0.2987 0.048 Uiso 1 1 calc R . .
C34 C -0.0987(3) 0.4622(3) 0.3692(2) 0.0551(17) Uani 1 1 d . . .
H34A H -0.1218 0.4195 0.3687 0.083 Uiso 1 1 calc R D .
H34B H -0.1239 0.4953 0.3826 0.083 Uiso 1 1 calc R . .
H34C H -0.0500 0.4591 0.3882 0.083 Uiso 1 1 calc R . .
C35 C 0.0605(3) 0.5119(2) 0.30870(18) 0.0404(14) Uani 1 1 d . . .
H35A H 0.0375 0.4718 0.2929 0.048 Uiso 1 1 calc R D .
H35B H 0.0894 0.5309 0.2891 0.048 Uiso 1 1 calc R . .
C36 C 0.1090(3) 0.4928(3) 0.3567(2) 0.0605(18) Uani 1 1 d . D .
H36A H 0.1445 0.4614 0.3523 0.091 Uiso 1 1 calc R . .
H36B H 0.0809 0.4727 0.3760 0.091 Uiso 1 1 calc R . .
H36C H 0.1324 0.5322 0.3724 0.091 Uiso 1 1 calc R . .
Li Li 0.0090(4) 0.7521(4) 0.4705(3) 0.0332(19) Uani 1 1 d . D .
O O 0.03610(19) 0.74865(15) 0.53850(11) 0.0377(9) Uani 1 1 d . . .
C37 C 0.0423(4) 0.8036(3) 0.5709(2) 0.0580(18) Uani 1 1 d . D .
H37A H 0.0143 0.8415 0.5555 0.070 Uiso 1 1 calc R . .
H37B H 0.0921 0.8174 0.5824 0.070 Uiso 1 1 calc R . .
C38 C 0.0144(4) 0.7788(3) 0.6112(2) 0.0564(17) Uani 1 1 d . . .
H38A H -0.0351 0.7927 0.6073 0.068 Uiso 1 1 calc R D .
H38B H 0.0432 0.7959 0.6415 0.068 Uiso 1 1 calc R . .
C39 C 0.0197(4) 0.7041(3) 0.6093(2) 0.0657(19) Uani 1 1 d . D .
H39A H 0.0530 0.6871 0.6378 0.079 Uiso 1 1 calc R . .
H39B H -0.0269 0.6836 0.6064 0.079 Uiso 1 1 calc R . .
C40 C 0.0457(4) 0.6895(3) 0.56684(19) 0.0597(19) Uani 1 1 d . D .
H40A H 0.0961 0.6771 0.5762 0.072 Uiso 1 1 calc R . .
H40B H 0.0187 0.6527 0.5489 0.072 Uiso 1 1 calc R . .
C41 C -0.0880(5) 0.7094(5) 0.4212(3) 0.028(2) Uani 0.50 1 d P D 4
C42 C -0.1144(5) 0.6900(5) 0.4524(3) 0.028(2) Uani 0.50 1 d P D 4
C43 C -0.1503(5) 0.6704(5) 0.4881(3) 0.029(2) Uiso 0.50 1 d P D 4
C44 C -0.1746(5) 0.6051(5) 0.4909(3) 0.034(2) Uiso 0.50 1 d P D 4
H44A H 0.8356 0.5717 0.4679 0.041 Uiso 0.50 1 d P E 4
C45 C -0.2094(6) 0.5873(5) 0.5244(4) 0.044(3) Uiso 0.50 1 d P D 4
H45A H 0.7742 0.5406 0.5253 0.053 Uiso 0.50 1 d P F 4
C46 C -0.2217(6) 0.6347(5) 0.5567(4) 0.040(3) Uiso 0.50 1 d P D 4
H46A H 0.7538 0.6206 0.5813 0.048 Uiso 0.50 1 d P G 4
C47 C -0.1992(6) 0.6986(5) 0.5547(4) 0.041(3) Uiso 0.50 1 d P D 4
H47A H 0.7912 0.7318 0.5772 0.049 Uiso 0.50 1 d P H 4
C48 C -0.1635(5) 0.7174(5) 0.5205(4) 0.036(2) Uiso 0.50 1 d P D 4
H48A H 0.8546 0.7641 0.5190 0.043 Uiso 0.50 1 d P I 4
C49 C -0.0221(5) 0.8408(4) 0.4223(3) 0.028(2) Uani 0.50 1 d P D 4
C50 C -0.0236(5) 0.8817(5) 0.4537(3) 0.028(2) Uani 0.50 1 d P . 4
C51 C -0.0340(5) 0.9298(4) 0.4879(3) 0.025(2) Uiso 0.50 1 d P . 4
C52 C -0.0966(5) 0.9272(5) 0.5046(3) 0.032(2) Uiso 0.50 1 d P J 4
H52A H 0.8685 0.8907 0.4944 0.039 Uiso 0.50 1 d P K 4
C53 C -0.1081(6) 0.9748(5) 0.5360(4) 0.040(3) Uiso 0.50 1 d P J 4
H53A H 0.8475 0.9729 0.5466 0.048 Uiso 0.50 1 d P L 4
C54 C -0.0599(6) 1.0254(5) 0.5514(4) 0.039(3) Uiso 0.50 1 d P . 4
H54A H 0.9296 1.0599 0.5729 0.047 Uiso 0.50 1 d P M 4
C55 C 0.0024(6) 1.0280(5) 0.5364(4) 0.037(3) Uiso 0.50 1 d P . 4
H55A H 0.0372 1.0633 0.5493 0.045 Uiso 0.50 1 d P N 4
C56 C 0.0160(5) 0.9813(4) 0.5046(4) 0.032(3) Uiso 0.50 1 d P . 4
H56A H 0.0609 0.9831 0.4942 0.039 Uiso 0.50 1 d P O 4
C57 C 0.0572(5) 0.7190(5) 0.4123(3) 0.025(2) Uani 0.50 1 d P D 4
C58 C 0.1111(5) 0.6979(4) 0.4402(3) 0.025(2) Uani 0.50 1 d P D 4
C59 C 0.1783(5) 0.6711(5) 0.4685(3) 0.025(2) Uiso 0.50 1 d P D 4
C60 C 0.2212(6) 0.6331(6) 0.4486(4) 0.037(3) Uiso 0.50 1 d P D 4
H60A H 0.2032 0.6216 0.4154 0.044 Uiso 0.50 1 d P P 4
C61 C 0.2879(6) 0.6093(6) 0.4747(4) 0.050(3) Uiso 0.50 1 d P D 4
H61A H 0.3164 0.5807 0.4593 0.060 Uiso 0.50 1 d P Q 4
C62 C 0.3112(7) 0.6269(7) 0.5221(4) 0.051(3) Uiso 0.50 1 d P D 4
H62A H 0.3585 0.6121 0.5400 0.061 Uiso 0.50 1 d P R 4
C63 C 0.2699(6) 0.6657(6) 0.5436(4) 0.040(3) Uiso 0.50 1 d P D 4
H63A H 0.2855 0.6742 0.5779 0.049 Uiso 0.50 1 d P S 4
C64 C 0.2040(5) 0.6889(5) 0.5173(4) 0.035(2) Uiso 0.50 1 d P D 4
H64A H 0.1756 0.7187 0.5312 0.042 Uiso 0.50 1 d P T 4
C65 C -0.0874(5) 0.7990(5) 0.4255(3) 0.026(2) Uani 0.50 1 d P D 5
C66 C -0.1146(5) 0.8157(5) 0.4570(3) 0.026(2) Uani 0.50 1 d P D 5
C67 C -0.1521(5) 0.8374(5) 0.4915(3) 0.027(2) Uiso 0.50 1 d P D 5
C68 C -0.1688(6) 0.7903(6) 0.5229(4) 0.047(3) Uiso 0.50 1 d P D 5
H68A H 0.8508 0.7436 0.5219 0.057 Uiso 0.50 1 d P U 5
C69 C -0.2088(7) 0.8114(7) 0.5554(5) 0.065(4) Uiso 0.50 1 d P D 5
H69A H 0.7774 0.7783 0.5781 0.078 Uiso 0.50 1 d P V 5
C70 C -0.2280(7) 0.8755(7) 0.5555(5) 0.062(4) Uiso 0.50 1 d P D 5
H70A H 0.7449 0.8894 0.5787 0.074 Uiso 0.50 1 d P W 5
C71 C -0.2119(7) 0.9223(6) 0.5267(5) 0.058(3) Uiso 0.50 1 d P D 5
H71A H 0.7714 0.9690 0.5264 0.070 Uiso 0.50 1 d P X 5
C72 C -0.1741(6) 0.9032(5) 0.4934(4) 0.043(3) Uiso 0.50 1 d P D 5
H72A H 0.8421 0.9347 0.4729 0.052 Uiso 0.50 1 d P Y 5
C73 C 0.0593(5) 0.7956(4) 0.4168(3) 0.026(2) Uani 0.50 1 d P D 5
C74 C 0.1149(5) 0.8114(4) 0.4458(3) 0.026(2) Uani 0.50 1 d P D 5
C75 C 0.1831(5) 0.8330(5) 0.4738(3) 0.029(2) Uiso 0.50 1 d P D 5
C76 C 0.2252(6) 0.8727(6) 0.4556(4) 0.037(3) Uiso 0.50 1 d P D 5
H76A H 0.2080 0.8887 0.4223 0.045 Uiso 0.50 1 d P Z 5
C77 C 0.2955(6) 0.8908(6) 0.4823(4) 0.047(3) Uiso 0.50 1 d P D 5
H77A H 0.3270 0.9194 0.4687 0.056 Uiso 0.50 1 d P A 5
C78 C 0.3190(6) 0.8698(6) 0.5281(4) 0.043(3) Uiso 0.50 1 d P D 5
H78A H 0.3666 0.8843 0.5481 0.052 Uiso 0.50 1 d P B 5
C79 C 0.2772(6) 0.8286(6) 0.5480(4) 0.037(3) Uiso 0.50 1 d P D 5
H79A H 0.2969 0.8130 0.5797 0.045 Uiso 0.50 1 d P C 5
C80 C 0.2098(6) 0.8112(5) 0.5219(4) 0.038(3) Uiso 0.50 1 d P D 5
H80A H 0.1801 0.7833 0.5367 0.045 Uiso 0.50 1 d P D 5
C81 C -0.0286(5) 0.6715(5) 0.4166(3) 0.030(2) Uani 0.50 1 d P D 5
C82 C -0.0275(5) 0.6249(5) 0.4442(3) 0.028(2) Uani 0.50 1 d P D 5
C83 C -0.0337(5) 0.5704(5) 0.4755(3) 0.026(2) Uiso 0.50 1 d P . 5
C84 C -0.0927(6) 0.5679(5) 0.4940(4) 0.041(3) Uiso 0.50 1 d P . 5
H84A H 0.8730 0.6046 0.4877 0.049 Uiso 0.50 1 d P E 5
C85 C -0.1037(7) 0.5152(6) 0.5222(4) 0.054(3) Uiso 0.50 1 d P . 5
H85A H 0.8529 0.5121 0.5332 0.065 Uiso 0.50 1 d P F 5
C86 C -0.0542(7) 0.4650(6) 0.5327(4) 0.050(3) Uiso 0.50 1 d P . 5
H86A H 0.9384 0.4300 0.5535 0.060 Uiso 0.50 1 d P G 5
C87 C 0.0056(8) 0.4658(8) 0.5158(5) 0.036(4) Uiso 0.50 1 d P . 5
H87A H 0.0418 0.4280 0.5242 0.044 Uiso 0.50 1 d P H 5
C88 C 0.0153(7) 0.5190(6) 0.4870(4) 0.029(4) Uiso 0.50 1 d P . 5
H88A H 0.0554 0.5203 0.4730 0.035 Uiso 0.50 1 d P I 5

loop_
_atom_site_aniso_label
_atom_site_aniso_U_11
_atom_site_aniso_U_22
_atom_site_aniso_U_33
_atom_site_aniso_U_23
_atom_site_aniso_U_13
_atom_site_aniso_U_12
Zr 0.0192(3) 0.0179(3) 0.0194(2) -0.00026(19) 0.00713(18) -0.0006(2)
N1 0.024(2) 0.022(2) 0.022(2) -0.0029(16) 0.0108(18) -0.0052(17)
N2 0.021(2) 0.014(2) 0.037(2) 0.0003(17) 0.0036(19) 0.0037(17)
N3 0.021(2) 0.021(2) 0.025(2) -0.0015(16) 0.0100(17) 0.0021(18)
N4 0.019(2) 0.021(2) 0.027(2) -0.0037(17) 0.0049(17) 0.0028(18)
C1 0.026(3) 0.037(3) 0.017(2) -0.004(2) 0.009(2) -0.001(2)
C2 0.027(3) 0.054(4) 0.021(3) -0.004(2) 0.012(2) -0.007(3)
C3 0.030(3) 0.051(4) 0.027(3) -0.005(2) 0.016(2) -0.013(3)
C4 0.030(3) 0.036(3) 0.019(3) -0.002(2) 0.006(2) -0.006(2)
C5 0.035(3) 0.031(3) 0.023(3) 0.003(2) 0.005(2) -0.012(2)
C6 0.037(3) 0.016(3) 0.029(3) 0.006(2) 0.001(2) 0.000(2)
C7 0.040(4) 0.022(3) 0.038(3) 0.003(2) -0.008(3) 0.001(2)
C8 0.039(3) 0.023(3) 0.039(3) -0.009(2) -0.008(3) 0.009(2)
C9 0.031(3) 0.022(3) 0.037(3) -0.008(2) -0.001(2) 0.004(2)
C10 0.024(3) 0.031(3) 0.046(3) -0.015(2) 0.006(2) 0.008(2)
C11 0.025(3) 0.033(3) 0.025(3) -0.008(2) 0.008(2) 0.002(2)
C12 0.019(3) 0.044(3) 0.030(3) -0.009(2) 0.009(2) -0.003(2)
C13 0.020(3) 0.043(3) 0.019(3) -0.002(2) 0.007(2) -0.009(2)
C14 0.026(3) 0.028(3) 0.021(3) 0.001(2) 0.007(2) -0.002(2)
C15 0.026(3) 0.024(3) 0.026(3) 0.002(2) 0.005(2) -0.009(2)
C16 0.029(3) 0.022(3) 0.021(3) -0.002(2) 0.003(2) -0.003(2)
C17 0.037(3) 0.016(3) 0.031(3) -0.005(2) 0.002(2) 0.002(2)
C18 0.041(3) 0.024(3) 0.020(3) -0.004(2) 0.002(2) 0.011(2)
C19 0.031(3) 0.023(3) 0.024(3) -0.006(2) 0.004(2) 0.003(2)
C20 0.028(3) 0.034(3) 0.025(3) -0.007(2) 0.009(2) 0.008(2)
C21 0.029(3) 0.067(4) 0.036(3) -0.012(3) 0.019(2) -0.005(3)
C22 0.039(4) 0.111(6) 0.054(4) -0.011(4) 0.017(3) 0.023(4)
C23 0.050(4) 0.056(4) 0.058(4) -0.015(3) 0.035(3) -0.025(3)
C24 0.056(4) 0.075(5) 0.084(5) -0.020(4) 0.035(4) -0.039(4)
C25 0.081(4) 0.022(3) 0.029(3) 0.004(2) -0.004(3) -0.019(3)
C26 0.054(8) 0.029(6) 0.074(9) -0.005(6) 0.028(7) -0.003(5)
C26' 0.046(8) 0.031(7) 0.063(8) 0.000(6) 0.013(6) -0.023(5)
C27 0.057(4) 0.031(3) 0.043(4) -0.004(3) 0.008(3) 0.024(3)
C28 0.049(8) 0.042(7) 0.051(8) 0.001(6) 0.029(6) 0.022(6)
C28' 0.037(7) 0.045(7) 0.069(9) 0.002(6) 0.022(6) 0.010(5)
C29 0.024(3) 0.055(4) 0.081(5) -0.027(3) 0.018(3) -0.001(3)
C30 0.033(4) 0.078(5) 0.113(6) 0.013(4) -0.008(4) 0.022(3)
C31 0.036(3) 0.060(4) 0.028(3) 0.009(3) 0.003(3) -0.023(3)
C32 0.188(14) 0.173(12) 0.258(18) -0.034(12) 0.075(13) -0.097(11)
C32' 0.221(17) 0.187(15) 0.33(2) 0.017(15) 0.069(17) -0.087(13)
C33 0.046(3) 0.017(3) 0.052(4) -0.004(2) 0.005(3) 0.000(2)
C34 0.055(4) 0.032(3) 0.067(4) 0.016(3) -0.004(3) -0.008(3)
C35 0.057(4) 0.029(3) 0.039(3) -0.001(2) 0.020(3) 0.015(3)
C36 0.057(4) 0.073(4) 0.054(4) 0.018(3) 0.020(3) 0.038(4)
Li 0.037(5) 0.037(5) 0.025(4) 0.000(4) 0.005(4) 0.002(4)
O 0.057(2) 0.030(2) 0.0257(18) 0.0009(16) 0.0089(17) 0.0049(17)
C37 0.095(5) 0.037(3) 0.040(4) -0.006(3) 0.013(3) -0.007(3)
C38 0.080(5) 0.050(4) 0.043(4) -0.005(3) 0.022(3) 0.011(3)
C39 0.108(6) 0.048(4) 0.054(4) 0.007(3) 0.044(4) 0.009(4)
C40 0.110(6) 0.034(3) 0.038(4) 0.008(3) 0.025(4) 0.015(3)
C41 0.022(6) 0.029(6) 0.033(6) 0.001(5) 0.009(5) -0.004(4)
C42 0.018(5) 0.035(6) 0.027(6) 0.003(5) -0.001(5) -0.005(4)
C49 0.040(6) 0.018(5) 0.025(6) 0.002(5) 0.007(5) 0.009(4)
C50 0.031(6) 0.031(6) 0.017(5) 0.006(5) -0.001(4) 0.006(5)
C57 0.026(6) 0.030(6) 0.022(5) -0.005(4) 0.011(5) 0.000(5)
C58 0.020(6) 0.028(6) 0.028(5) 0.002(4) 0.010(5) -0.003(4)
C65 0.019(5) 0.027(6) 0.026(6) 0.000(4) -0.002(5) 0.002(4)
C66 0.025(6) 0.029(6) 0.023(5) 0.001(4) 0.007(5) 0.001(4)
C73 0.030(6) 0.021(5) 0.030(6) -0.003(4) 0.010(5) 0.001(4)
C74 0.035(6) 0.023(5) 0.020(5) -0.002(4) 0.006(5) 0.006(5)
C81 0.031(6) 0.033(6) 0.026(6) -0.002(5) 0.006(5) 0.002(5)
C82 0.032(6) 0.022(6) 0.027(6) 0.000(5) 0.003(5) -0.002(4)

loop_
_atom_type_symbol
_atom_type_description
_atom_type_scat_dispersion_real
_atom_type_scat_dispersion_imag
_atom_type_scat_source
C C 0.0033 0.0016 'International Tables Vol C Tables 4.2.6.8 and 6.1.1.4'
H H 0.0000 0.0000 'International Tables Vol C Tables 4.2.6.8 and 6.1.1.4'
N N 0.0061 0.0033 'International Tables Vol C Tables 4.2.6.8 and 6.1.1.4'
O O 0.0106 0.0060 'International Tables Vol C Tables 4.2.6.8 and 6.1.1.4'
Zr Zr -2.9673 0.5597 'International Tables Vol C Tables 4.2.6.8 and 6.1.1.4'
Li Li -0.0003 0.0001 'International Tables Vol C Tables 4.2.6.8 and 6.1.1.4'

loop_
_geom_angle_atom_site_label_1
_geom_angle_atom_site_label_2
_geom_angle_atom_site_label_3
_geom_angle
_geom_angle_site_symmetry_1
_geom_angle_site_symmetry_3
N4 Zr N1 78.40(13) . .
N4 Zr N2 127.79(13) . .
N1 Zr N2 78.87(13) . .
N4 Zr N3 78.80(12) . .
N1 Zr N3 126.22(13) . .
N2 Zr N3 78.02(13) . .
N4 Zr C57 84.8(2) . .
N1 Zr C57 80.3(2) . .
N2 Zr C57 135.8(2) . .
N3 Zr C57 144.0(2) . .
N4 Zr C49 161.5(2) . .
N1 Zr C49 105.5(3) . .
N2 Zr C49 70.4(2) . .
N3 Zr C49 111.2(3) . .
C57 Zr C49 78.3(3) . .
N4 Zr C65 136.3(2) . .
N1 Zr C65 143.8(2) . .
N2 Zr C65 83.1(2) . .
N3 Zr C65 79.3(2) . .
C57 Zr C65 91.4(3) . .
C49 Zr C65 38.4(3) . .
N4 Zr C41 92.0(2) . .
N1 Zr C41 155.9(2) . .
N2 Zr C41 123.4(3) . .
N3 Zr C41 72.1(2) . .
C57 Zr C41 76.8(3) . .
C49 Zr C41 77.2(3) . .
C65 Zr C41 45.2(3) . .
N4 Zr C73 120.0(2) . .
N1 Zr C73 74.9(2) . .
N2 Zr C73 98.1(2) . .
N3 Zr C73 156.2(2) . .
C57 Zr C73 38.5(3) . .
C49 Zr C73 46.7(3) . .
C65 Zr C73 76.9(3) . .
C41 Zr C73 91.5(3) . .
N4 Zr C81 71.0(2) . .
N1 Zr C81 121.5(3) . .
N2 Zr C81 157.0(2) . .
N3 Zr C81 95.2(3) . .
C57 Zr C81 49.0(3) . .
C49 Zr C81 92.2(3) . .
C65 Zr C81 73.9(3) . .
C41 Zr C81 34.8(3) . .
C73 Zr C81 79.2(3) . .
N4 Zr Li 115.52(17) . .
N1 Zr Li 119.06(18) . .
N2 Zr Li 116.64(18) . .
N3 Zr Li 114.72(18) . .
C57 Zr Li 46.3(3) . .
C49 Zr Li 46.6(3) . .
C65 Zr Li 45.2(3) . .
C41 Zr Li 45.8(3) . .
C73 Zr Li 45.9(3) . .
C81 Zr Li 46.2(3) . .
C1 N1 C4 105.3(4) . .
C1 N1 Zr 125.1(3) . .
C4 N1 Zr 125.3(3) . .
C9 N2 C6 105.2(4) . .
C9 N2 Zr 124.0(3) . .
C6 N2 Zr 122.9(3) . .
C14 N3 C11 105.9(4) . .
C14 N3 Zr 125.1(3) . .
C11 N3 Zr 126.0(3) . .
C19 N4 C16 105.4(4) . .
C19 N4 Zr 123.6(3) . .
C16 N4 Zr 124.0(3) . .
N1 C1 C20 123.8(4) . .
N1 C1 C2 110.1(4) . .
C20 C1 C2 126.0(4) . .
C3 C2 C1 107.3(4) . .
C3 C2 C21 127.9(5) . .
C1 C2 C21 124.7(5) . .
C2 C3 C4 106.5(4) . .
C2 C3 C23 129.3(5) . .
C4 C3 C23 124.2(5) . .
C5 C4 N1 124.4(4) . .
C5 C4 C3 124.9(5) . .
N1 C4 C3 110.8(4) . .
C4 C5 C6 127.4(4) . .
N2 C6 C5 123.9(4) . .
N2 C6 C7 110.7(4) . .
C5 C6 C7 125.4(4) . .
C8 C7 C6 106.8(4) . .
C8 C7 C25 128.7(5) . .
C6 C7 C25 124.4(5) . .
C7 C8 C9 106.8(4) . .
C7 C8 C27 127.8(5) . .
C9 C8 C27 125.4(5) . .
N2 C9 C10 123.1(4) . .
N2 C9 C8 110.5(4) . .
C10 C9 C8 126.2(5) . .
C9 C10 C11 127.5(4) . .
N3 C11 C10 124.2(4) . .
N3 C11 C12 110.5(4) . .
C10 C11 C12 125.3(4) . .
C13 C12 C11 106.6(4) . .
C13 C12 C29 127.5(4) . .
C11 C12 C29 125.8(5) . .
C12 C13 C14 106.9(4) . .
C12 C13 C31 127.5(5) . .
C14 C13 C31 125.7(5) . .
N3 C14 C15 124.8(4) . .
N3 C14 C13 110.2(4) . .
C15 C14 C13 125.1(4) . .
C16 C15 C14 127.3(4) . .
N4 C16 C15 124.2(4) . .
N4 C16 C17 110.0(4) . .
C15 C16 C17 125.7(4) . .
C18 C17 C16 107.0(4) . .
C18 C17 C33 128.4(4) . .
C16 C17 C33 124.5(5) . .
C17 C18 C19 107.2(4) . .
C17 C18 C35 128.0(5) . .
C19 C18 C35 124.7(5) . .
N4 C19 C20 123.4(4) . .
N4 C19 C18 110.3(4) . .
C20 C19 C18 126.2(4) . .
C19 C20 C1 127.6(4) . .
C22 C21 C2 112.8(4) . .
C3 C23 C24 113.2(5) . .
C26' C25 C7 107.2(6) . .
C26' C25 C26 143.7(7) . .
C7 C25 C26 108.7(5) . .
C28 C27 C28' 135.9(7) . .
C28 C27 C8 108.4(6) . .
C28' C27 C8 113.4(6) . .
C12 C29 C30 112.2(5) . .
C13 C31 C32 105.7(6) . .
C13 C31 C32' 111.3(6) . .
C32 C31 C32' 142.1(8) . .
C17 C33 C34 111.7(4) . .
C36 C35 C18 112.5(4) . .
O Li C65 126.7(5) . .
O Li C41 128.1(5) . .
C65 Li C41 48.1(4) . .
O Li C73 133.5(5) . .
C65 Li C73 82.6(4) . .
C41 Li C73 98.4(5) . .
O Li C81 130.7(5) . .
C65 Li C81 79.5(4) . .
C41 Li C81 36.9(4) . .
C73 Li C81 84.9(4) . .
O Li C57 135.7(5) . .
C65 Li C57 97.5(5) . .
C41 Li C57 80.9(4) . .
C73 Li C57 40.4(4) . .
C81 Li C57 51.5(4) . .
O Li C49 129.3(5) . .
C65 Li C49 40.5(4) . .
C41 Li C49 81.6(4) . .
C73 Li C49 49.1(4) . .
C81 Li C49 98.3(5) . .
C57 Li C49 81.8(4) . .
O Li C58 107.8(4) . .
C65 Li C58 125.4(5) . .
C41 Li C58 102.0(4) . .
C73 Li C58 54.2(4) . .
C81 Li C58 66.3(4) . .
C57 Li C58 27.9(3) . .
C49 Li C58 102.8(4) . .
O Li C42 100.7(4) . .
C65 Li C42 59.6(4) . .
C41 Li C42 27.5(3) . .
C73 Li C42 125.8(5) . .
C81 Li C42 53.2(4) . .
C57 Li C42 104.0(4) . .
C49 Li C42 99.6(4) . .
C58 Li C42 117.7(4) . .
O Li C74 105.9(4) . .
C65 Li C74 104.2(4) . .
C41 Li C74 125.9(5) . .
C73 Li C74 27.8(3) . .
C81 Li C74 105.7(4) . .
C57 Li C74 54.5(4) . .
C49 Li C74 64.7(4) . .
C58 Li C74 51.8(3) . .
C42 Li C74 153.4(4) . .
O Li C66 99.8(4) . .
C65 Li C66 27.0(3) . .
C41 Li C66 60.5(4) . .
C73 Li C66 104.4(4) . .
C81 Li C66 97.1(4) . .
C57 Li C66 124.5(5) . .
C49 Li C66 56.0(4) . .
C58 Li C66 152.4(4) . .
C42 Li C66 57.2(3) . .
C74 Li C66 118.7(4) . .
O Li C50 102.3(4) . .
C65 Li C50 49.8(3) . .
C41 Li C50 97.7(4) . .
C73 Li C50 67.5(4) . .
C81 Li C50 123.4(4) . .
C57 Li C50 105.8(4) . .
C49 Li C50 27.2(3) . .
C58 Li C50 120.3(4) . .
C42 Li C50 105.3(4) . .
C74 Li C50 71.1(3) . .
C66 Li C50 49.3(3) . .
C40 O C37 106.2(4) . .
C40 O Li 126.0(4) . .
C37 O Li 127.4(4) . .
O C37 C38 106.0(4) . .
C37 C38 C39 104.9(5) . .
C40 C39 C38 105.7(5) . .
O C40 C39 107.3(4) . .
C42 C41 Li 94.9(7) . .
C42 C41 Zr 171.9(8) . .
Li C41 Zr 85.0(4) . .
C41 C42 C43 175.5(10) . .
C41 C42 Li 57.6(6) . .
C43 C42 Li 124.4(6) . .
C44 C43 C48 117.9(9) . .
C44 C43 C42 121.6(9) . .
C48 C43 C42 120.4(9) . .
C45 C44 C43 121.2(9) . .
C44 C45 C46 120.1(10) . .
C47 C46 C45 120.1(10) . .
C46 C47 C48 120.3(10) . .
C47 C48 C43 120.4(9) . .
C50 C49 Li 96.6(7) . .
C50 C49 Zr 167.5(9) . .
Li C49 Zr 84.4(4) . .
C49 C50 C51 173.5(10) . .
C49 C50 C55 135.5(9) . 5_576
C51 C50 C55 46.0(6) . 5_576
C49 C50 Li 56.3(6) . .
C51 C50 Li 126.1(6) . .
C55 C50 Li 151.5(6) 5_576 .
C55 C51 C52 138.4(9) 5_576 .
C55 C51 C56 50.0(6) 5_576 .
C52 C51 C56 118.7(8) . .
C55 C51 C50 83.8(8) 5_576 .
C52 C51 C50 119.9(8) . .
C56 C51 C50 121.4(9) . .
C55 C51 C56 49.3(6) 5_576 5_576
C52 C51 C56 98.6(7) . 5_576
C56 C51 C56 31.8(6) . 5_576
C50 C51 C56 133.1(8) . 5_576
C53 C52 C51 120.0(9) . .
C52 C53 C54 121.1(10) . .
C53 C54 C55 119.9(10) . .
C53 C54 C56 94.5(8) . 5_576
C55 C54 C56 33.9(6) . 5_576
C56 C55 C51 68.0(8) 5_576 5_576
C56 C55 C54 104.7(10) 5_576 .
C51 C55 C54 137.7(10) 5_576 .
C56 C55 C56 43.3(8) 5_576 .
C51 C55 C56 83.3(8) 5_576 .
C54 C55 C56 121.0(10) . .
C56 C55 C50 108.1(9) 5_576 5_576
C51 C55 C50 50.1(6) 5_576 5_576
C54 C55 C50 99.4(8) . 5_576
C56 C55 C50 133.3(9) . 5_576
C56 C56 C55 80.6(13) 5_576 5_576
C56 C56 C55 56.0(11) 5_576 .
C55 C56 C55 136.7(8) 5_576 .
C56 C56 C51 97.9(14) 5_576 .
C55 C56 C51 62.1(8) 5_576 .
C55 C56 C51 119.3(9) . .
C56 C56 C51 50.4(11) 5_576 5_576
C55 C56 C51 106.1(8) 5_576 5_576
C55 C56 C51 47.4(6) . 5_576
C51 C56 C51 148.2(6) . 5_576
C56 C56 C54 101.7(13) 5_576 5_576
C55 C56 C54 41.4(7) 5_576 5_576
C55 C56 C54 140.5(8) . 5_576
C51 C56 C54 93.9(7) . 5_576
C51 C56 C54 93.1(6) 5_576 5_576
C58 C57 Li 92.9(7) . .
C58 C57 Zr 178.0(8) . .
Li C57 Zr 85.3(4) . .
C57 C58 C59 173.3(10) . .
C57 C58 Li 59.2(6) . .
C59 C58 Li 127.5(6) . .
C60 C59 C64 118.0(9) . .
C60 C59 C58 121.3(9) . .
C64 C59 C58 120.4(9) . .
C59 C60 C61 122.5(10) . .
C62 C61 C60 118.2(11) . .
C63 C62 C61 121.3(11) . .
C62 C63 C64 119.8(10) . .
C63 C64 C59 120.1(10) . .
C66 C65 Li 97.7(7) . .
C66 C65 Zr 174.1(8) . .
Li C65 Zr 85.6(4) . .
C65 C66 C67 175.3(10) . .
C65 C66 Li 55.3(6) . .
C67 C66 Li 129.4(7) . .
C72 C67 C68 119.1(9) . .
C72 C67 C66 121.7(9) . .
C68 C67 C66 119.2(9) . .
C67 C68 C69 118.9(10) . .
C70 C69 C68 118.9(12) . .
C69 C70 C71 123.9(13) . .
C70 C71 C72 119.0(12) . .
C67 C72 C71 120.2(10) . .
C74 C73 Li 94.6(7) . .
C74 C73 Zr 178.0(8) . .
Li C73 Zr 84.8(4) . .
C73 C74 C75 171.6(10) . .
C73 C74 Li 57.6(6) . .
C75 C74 Li 130.8(7) . .
C76 C75 C74 121.4(9) . .
C76 C75 C80 117.8(9) . .
C74 C75 C80 120.8(9) . .
C75 C76 C77 121.6(10) . .
C78 C77 C76 119.2(11) . .
C77 C78 C79 120.7(11) . .
C80 C79 C78 119.6(10) . .
C79 C80 C75 121.1(10) . .
C82 C81 Li 98.1(7) . .
C82 C81 Zr 173.2(8) . .
Li C81 Zr 83.8(4) . .
C81 C82 C83 174.3(10) . .
C81 C82 Li 55.1(6) . .
C83 C82 Li 126.2(6) . .
C87 C83 C84 111.2(13) 5_566 .
C87 C83 C88 6.6(12) 5_566 .
C84 C83 C88 117.6(10) . .
C87 C83 C82 129.7(14) 5_566 .
C84 C83 C82 118.9(10) . .
C88 C83 C82 123.4(9) . .
C87 C83 C86 41.1(11) 5_566 5_566
C84 C83 C86 152.2(10) . 5_566
C88 C83 C86 34.6(6) . 5_566
C82 C83 C86 88.8(7) . 5_566
C83 C84 C85 121.7(10) . .
C83 C84 C87 26.3(5) . 5_566
C85 C84 C87 95.4(9) . 5_566
C86 C85 C84 119.1(11) . .
C86 C85 C88 34.2(7) . 5_566
C84 C85 C88 84.9(9) . 5_566
C88 C86 C87 19.6(10) 5_566 .
C88 C86 C85 101.6(13) 5_566 .
C87 C86 C85 121.2(14) . .
C88 C86 C83 45.3(9) 5_566 5_566
C87 C86 C83 25.7(7) . 5_566
C85 C86 C83 146.9(11) . 5_566
C88 C87 C83 161(3) 5_566 5_566
C88 C87 C86 49(2) 5_566 .
C83 C87 C86 113.2(15) 5_566 .
C88 C87 C88 70(3) 5_566 .
C83 C87 C88 127.9(17) 5_566 .
C86 C87 C88 118.8(17) . .
C88 C87 C87 54(2) 5_566 5_566
C83 C87 C87 144(2) 5_566 5_566
C86 C87 C87 102.2(16) . 5_566
C88 C87 C87 16.6(7) . 5_566
C88 C87 C84 155(3) 5_566 5_566
C83 C87 C84 42.5(10) 5_566 5_566
C86 C87 C84 155.7(13) . 5_566
C88 C87 C84 85.4(10) . 5_566
C87 C87 C84 101.9(12) 5_566 5_566
C87 C88 C86 112(3) 5_566 5_566
C87 C88 C88 89(3) 5_566 5_566
C86 C88 C88 159(2) 5_566 5_566
C87 C88 C83 12(2) 5_566 .
C86 C88 C83 100.1(12) 5_566 .
C88 C88 C83 100.8(16) 5_566 .
C87 C88 C87 110(3) 5_566 .
C86 C88 C87 138.4(18) 5_566 .
C88 C88 C87 20.8(8) 5_566 .
C83 C88 C87 121.5(14) . .
C87 C88 C85 156(3) 5_566 5_566
C86 C88 C85 44.2(9) 5_566 5_566
C88 C88 C85 115.0(15) 5_566 5_566
C83 C88 C85 144.2(10) . 5_566
C87 C88 C85 94.2(12) . 5_566

loop_
_geom_bond_atom_site_label_1
_geom_bond_atom_site_label_2
_geom_bond_distance
_geom_bond_site_symmetry_2
Zr N4 2.253(3) .
Zr N1 2.254(4) .
Zr N2 2.257(3) .
Zr N3 2.272(4) .
Zr C57 2.305(10) .
Zr C49 2.329(9) .
Zr C65 2.329(10) .
Zr C41 2.334(10) .
Zr C73 2.340(10) .
Zr C81 2.365(10) .
Zr Li 3.071(8) .
N1 C1 1.381(6) .
N1 C4 1.382(6) .
N2 C9 1.376(6) .
N2 C6 1.378(6) .
N3 C14 1.377(6) .
N3 C11 1.377(6) .
N4 C19 1.380(6) .
N4 C16 1.381(6) .
C1 C20 1.385(6) .
C1 C2 1.445(6) .
C2 C3 1.356(7) .
C2 C21 1.506(7) .
C3 C4 1.441(7) .
C3 C23 1.494(7) .
C4 C5 1.380(7) .
C5 C6 1.390(7) .
C6 C7 1.445(7) .
C7 C8 1.350(7) .
C7 C25 1.513(7) .
C8 C9 1.451(7) .
C8 C27 1.510(7) .
C9 C10 1.386(7) .
C10 C11 1.384(7) .
C11 C12 1.433(6) .
C12 C13 1.372(7) .
C12 C29 1.502(7) .
C13 C14 1.437(6) .
C13 C31 1.492(7) .
C14 C15 1.385(6) .
C15 C16 1.380(6) .
C16 C17 1.443(6) .
C17 C18 1.350(7) .
C17 C33 1.496(7) .
C18 C19 1.436(7) .
C18 C35 1.503(7) .
C19 C20 1.388(7) .
C21 C22 1.507(8) .
C23 C24 1.517(8) .
C25 C26' 1.454(12) .
C25 C26 1.567(12) .
C27 C28 1.399(11) .
C27 C28' 1.482(12) .
C29 C30 1.513(9) .
C31 C32 1.514(14) .
C31 C32' 1.577(17) .
C33 C34 1.535(7) .
C35 C36 1.512(7) .
Li O 1.905(8) .
Li C65 2.186(12) .
Li C41 2.212(12) .
Li C73 2.213(12) .
Li C81 2.230(12) .
Li C57 2.227(12) .
Li C49 2.240(12) .
Li C58 2.590(12) .
Li C42 2.611(12) .
Li C74 2.613(13) .
Li C66 2.636(12) .
Li C50 2.676(12) .
O C40 1.422(6) .
O C37 1.429(6) .
C37 C38 1.490(8) .
C38 C39 1.497(8) .
C39 C40 1.472(8) .
C41 C42 1.210(12) .
C42 C43 1.439(14) .
C43 C44 1.394(13) .
C43 C48 1.395(13) .
C44 C45 1.363(14) .
C45 C46 1.392(14) .
C46 C47 1.352(14) .
C47 C48 1.396(14) .
C49 C50 1.230(12) .
C50 C51 1.430(13) .
C50 C55 1.853(14) 5_576
C51 C55 1.341(13) 5_576
C51 C52 1.409(13) .
C51 C56 1.408(14) .
C51 C56 1.811(13) 5_576
C52 C53 1.373(14) .
C53 C54 1.366(14) .
C54 C55 1.378(14) .
C54 C56 2.016(14) 5_576
C55 C56 1.163(13) 5_576
C55 C51 1.341(13) 5_576
C55 C56 1.383(14) .
C55 C50 1.853(14) 5_576
C56 C56 0.962(16) 5_576
C56 C55 1.163(13) 5_576
C56 C51 1.811(13) 5_576
C56 C54 2.016(14) 5_576
C57 C58 1.215(12) .
C58 C59 1.446(14) .
C59 C60 1.354(15) .
C59 C64 1.419(13) .
C60 C61 1.396(15) .
C61 C62 1.377(16) .
C62 C63 1.370(17) .
C63 C64 1.383(15) .
C65 C66 1.209(12) .
C66 C67 1.443(13) .
C67 C72 1.386(14) .
C67 C68 1.401(14) .
C68 C69 1.426(16) .
C69 C70 1.332(17) .
C70 C71 1.341(17) .
C71 C72 1.402(16) .
C73 C74 1.222(13) .
C74 C75 1.422(14) .
C75 C76 1.336(16) .
C75 C80 1.426(14) .
C76 C77 1.423(15) .
C77 C78 1.355(15) .
C78 C79 1.378(16) .
C79 C80 1.369(14) .
C81 C82 1.224(13) .
C82 C83 1.441(14) .
C83 C87 0.901(14) 5_566
C83 C84 1.375(14) .
C83 C88 1.377(17) .
C83 C86 1.907(15) 5_566
C84 C85 1.382(15) .
C84 C87 1.897(19) 5_566
C85 C86 1.363(16) .
C85 C88 1.916(18) 5_566
C86 C88 1.100(15) 5_566
C86 C87 1.363(18) .
C86 C83 1.907(15) 5_566
C87 C88 0.493(18) 5_566
C87 C83 0.901(14) 5_566
C87 C88 1.392(13) .
C87 C87 1.63(3) 5_566
C87 C84 1.897(19) 5_566
C88 C87 0.493(18) 5_566
C88 C86 1.100(15) 5_566
C88 C88 1.31(2) 5_566
C88 C85 1.916(18) 5_566
